data_4114086
loop_
_publ_author_name
'Erick Schutte'
'T. J. R. Weakley'
'David R. Tyler'

_publ_contact_author_address
;Department of Chemistry,
University of Oregon,
Eugene, OR 97403-1253
USA
;
_publ_contact_author_email tweakley@oregon.uoregon.edu
_publ_contact_author_fax 01(541)3464643
_publ_contact_author_name 'Dr Timothy J. R. Weakley'
_publ_contact_author_phone 01(541)3464620
_publ_section_title
;
 Radical Cage Effects in the Photochemical Degradation of Polymers: Effect
 of Radical Size and Mass on the Cage Recombination Efficiency of Radical
 Cage Pairs Generated Photochemically from the
 (CpCH2CH2N(CH3)C(O)(CH2)nCH3)2Mo2(CO)6 (n= 3, 8, 18) Complexes
;
_journal_name_full 'Journal of the American Chemical Society'
_journal_page_first 10319
_journal_page_last 10326
_journal_paper_doi 10.1021/ja035030r
_journal_volume 125
_journal_year 2003
_chemical_formula_sum 'C3 H9 Br2 N'
_chemical_formula_weight 218.92
_space_group_IT_number 14
_symmetry_cell_setting monoclinic
_symmetry_Int_Tables_number 14
_symmetry_space_group_name_Hall '-P 2yn'
_symmetry_space_group_name_H-M 'P 1 21/n 1'
_audit_creation_date 2001-12-03
_audit_creation_method 'by teXsan v1.7'
_cell_angle_alpha 90
_cell_angle_beta 99.666(8)
_cell_angle_gamma 90
_cell_formula_units_Z 4
_cell_length_a 5.2071(4)
_cell_length_b 9.5194(12)
_cell_length_c 14.4674(13)
_cell_measurement_reflns_used 25
_cell_measurement_temperature 296
_cell_measurement_theta_max 16.0
_cell_measurement_theta_min 12.4
_cell_volume 706.95(12)
_computing_cell_refinement 'CAD4/PC (Enraf-Nonius, 1993)'
_computing_data_collection 'CAD4/PC (Enraf-Nonius, 1993)'
_computing_data_reduction 'TEXSAN (Molecular Structure Corp., 1997)'
_computing_publication_material 'TEXSAN (Molecular Structure Corp., 1997)'
_computing_structure_refinement 'TEXSAN (Molecular Structure Corp., 1997)'
_computing_structure_solution 'TEXSAN (Molecular Structure Corp., 1997)'
_diffrn_ambient_temperature 296
_diffrn_measurement_device_type 'Nonius CAD-4 serial diffractometer'
_diffrn_measurement_method \w-2\q
_diffrn_orient_matrix_UB_11 0.11632
_diffrn_orient_matrix_UB_12 0.05675
_diffrn_orient_matrix_UB_13 0.04803
_diffrn_orient_matrix_UB_21 -0.15608
_diffrn_orient_matrix_UB_22 0.03848
_diffrn_orient_matrix_UB_23 0.02330
_diffrn_orient_matrix_UB_31 0.00751
_diffrn_orient_matrix_UB_32 -0.07964
_diffrn_orient_matrix_UB_33 0.04549
_diffrn_radiation_detector 'scintillation counter'
_diffrn_radiation_monochromator graphite
_diffrn_radiation_source 'sealed X-ray tube'
_diffrn_radiation_type 'Mo K\a'
_diffrn_radiation_wavelength 0.71073
_diffrn_reflns_av_R_equivalents 0.069
_diffrn_reflns_av_sigmaI/netI 0.050
_diffrn_reflns_limit_h_max 6
_diffrn_reflns_limit_h_min 0
_diffrn_reflns_limit_k_max 12
_diffrn_reflns_limit_k_min 0
_diffrn_reflns_limit_l_max 18
_diffrn_reflns_limit_l_min -19
_diffrn_reflns_number 1995
_diffrn_reflns_reduction_process 'Lp corrections applied'
_diffrn_reflns_theta_max 28.0
_diffrn_reflns_theta_min 2.1
_diffrn_standards_decay_% 5.2
_diffrn_standards_interval_time 60
_diffrn_standards_number 3
_exptl_absorpt_coefficient_mu 11.384
_exptl_absorpt_correction_T_max 1.000
_exptl_absorpt_correction_T_min 0.317
_exptl_absorpt_correction_type psi-scans
_exptl_absorpt_process_details 'North,Phillips & Matthews (1968)'
_exptl_crystal_colour colorless
_exptl_crystal_density_diffrn 2.057
_exptl_crystal_description unknown
_exptl_crystal_F_000 416.00
_exptl_crystal_size_max 0.43
_exptl_crystal_size_mid 0.32
_exptl_crystal_size_min 0.14
_refine_diff_density_max 1.00
_refine_diff_density_min -2.01
_refine_ls_abs_structure_details 'not applicable'
_refine_ls_extinction_coef 0.0000000
_refine_ls_extinction_method none
_refine_ls_goodness_of_fit_all 2.01
_refine_ls_goodness_of_fit_ref 2.37
_refine_ls_hydrogen_treatment constr
_refine_ls_matrix_type full
_refine_ls_number_constraints 27
_refine_ls_number_parameters 55
_refine_ls_number_reflns 1686
_refine_ls_number_restraints 0
_refine_ls_R_factor_all 0.1118
_refine_ls_R_factor_gt 0.067
_refine_ls_shift/su_max 0.006
_refine_ls_shift/su_mean 0.0005
_refine_ls_structure_factor_coef Fsqd
_refine_ls_weighting_details 'w = 4F~o~^2^/[\s^2^(I) + (0.030I)^2^]'
_refine_ls_weighting_scheme calc
_refine_ls_wR_factor_all 0.141
_refine_ls_wR_factor_ref 0.070
_reflns_number_gt 1158
_reflns_number_total 1811
_reflns_threshold_expression I>1.00\s(I)
_cod_data_source_file ja035030rsi20030306_060105.cif
_cod_data_source_block ES1001
_cod_original_cell_volume 706.95(11)
_cod_original_sg_symbol_H-M 'P 21/n '
_cod_original_formula_sum 'C3 H9 Br2 N '
_cod_database_code 4114086

loop_
_symmetry_equiv_pos_as_xyz
'   +x,   +y,   +z'
1/2-x,1/2+y,1/2-z
'   -x,   -y,   -z'
1/2+x,1/2-y,1/2+z

loop_
_atom_site_label
_atom_site_fract_x
_atom_site_fract_y
_atom_site_fract_z
_atom_site_U_iso_or_equiv
_atom_site_occupancy
_atom_site_adp_type
_atom_site_calc_flag
Br(1) 0.75040(17) 0.11242(10) 0.43600(6) 0.0597(3) 1.000 Uani d
Br(2) 0.82301(15) 0.62885(9) 0.35235(6) 0.0478(2) 1.000 Uani d
N 0.4689(10) 0.3557(6) 0.2916(4) 0.0373(17) 1.000 Uani d
C(1) 0.2636(15) 0.4017(9) 0.2150(6) 0.057(3) 1.000 Uani d
C(2) 0.3620(15) 0.3209(9) 0.3772(6) 0.056(3) 1.000 Uani d
C(3) 0.5669(18) 0.2852(10) 0.4583(6) 0.063(3) 1.000 Uani d
H(1) 0.5519 0.2753 0.2711 0.045 1.000 Uiso c
H(2) 0.5927 0.4290 0.3061 0.045 1.000 Uiso c
H(3) 0.1800 0.4825 0.2345 0.069 1.000 Uiso c
H(4) 0.3394 0.4242 0.1615 0.069 1.000 Uiso c
H(5) 0.1392 0.3288 0.1995 0.069 1.000 Uiso c
H(6) 0.2630 0.3980 0.3937 0.067 1.000 Uiso c
H(7) 0.2522 0.2411 0.3643 0.067 1.000 Uiso c
H(8) 0.4904 0.2744 0.5131 0.075 1.000 Uiso c
H(9) 0.6886 0.3604 0.4672 0.075 1.000 Uiso c

loop_
_atom_site_aniso_label
_atom_site_aniso_U_11
_atom_site_aniso_U_22
_atom_site_aniso_U_33
_atom_site_aniso_U_12
_atom_site_aniso_U_13
_atom_site_aniso_U_23
Br(1) 0.0632(6) 0.0687(7) 0.0479(6) 0.0140(5) 0.0110(4) 0.0101(5)
Br(2) 0.0534(5) 0.0476(5) 0.0457(5) -0.0090(4) 0.0176(4) -0.0021(4)
N 0.037(3) 0.041(4) 0.034(4) 0.001(3) 0.008(2) 0.001(3)
C(1) 0.058(5) 0.062(6) 0.047(5) 0.012(4) -0.004(4) 0.004(5)
C(2) 0.048(5) 0.063(6) 0.063(6) 0.006(4) 0.030(4) 0.011(5)
C(3) 0.078(6) 0.078(7) 0.034(5) 0.019(5) 0.019(4) -0.006(5)

loop_
_atom_type_symbol
_atom_type_oxidation_number
_atom_type_number_in_cell
_atom_type_scat_dispersion_real
_atom_type_scat_dispersion_imag
_atom_type_scat_source
C 0 12 0.002 0.002
;International Tables for Crystallography
(1992, Vol. C, Tables 4.2.6.8 and 6.1.1.1)
;
H 0 36 0.000 0.000
;International Tables for Crystallography
(1992, Vol. C, Table 6.1.1.2)
;
Br 0 8 -0.374 2.456
;International Tables for Crystallography
(1992, Vol. C, Tables 4.2.6.8 and 6.1.1.1)
;
N 0 4 0.004 0.003
;International Tables for Crystallography
(1992, Vol. C, Tables 4.2.6.8 and 6.1.1.1)
;

loop_
_geom_angle_atom_site_label_1
_geom_angle_atom_site_label_2
_geom_angle_atom_site_label_3
_geom_angle
_geom_angle_publ_flag
C(1) N C(2) 111.7(6) yes
C(1) N H(1) 108.4 no
C(1) N H(2) 109.2 no
C(2) N H(1) 109.6 no
C(2) N H(2) 108.4 no
H(1) N H(2) 109.5 no
N C(1) H(3) 109.2 no
N C(1) H(4) 109.4 no
N C(1) H(5) 109.9 no
H(3) C(1) H(4) 109.5 no
H(3) C(1) H(5) 109.5 no
H(4) C(1) H(5) 109.5 no
N C(2) C(3) 113.0(6) yes
N C(2) H(6) 109.5 no
N C(2) H(7) 108.2 no
C(3) C(2) H(6) 109.0 no
C(3) C(2) H(7) 107.5 no
H(6) C(2) H(7) 109.5 no
Br(1) C(3) C(2) 111.6(6) yes
Br(1) C(3) H(8) 109.3 no
Br(1) C(3) H(9) 108.8 no
C(2) C(3) H(8) 109.7 no
C(2) C(3) H(9) 108.0 no
H(8) C(3) H(9) 109.5 no

loop_
_geom_bond_atom_site_label_1
_geom_bond_atom_site_label_2
_geom_bond_distance
_geom_bond_publ_flag
Br(1) C(3) 1.956(8) yes
N C(1) 1.471(9) yes
N C(2) 1.479(9) yes
N H(1) 0.95 no
N H(2) 0.95 no
C(1) H(3) 0.95 no
C(1) H(4) 0.95 no
C(1) H(5) 0.95 no
C(2) C(3) 1.487(12) yes
C(2) H(6) 0.95 no
C(2) H(7) 0.95 no
C(3) H(8) 0.95 no
C(3) H(9) 0.95 no

loop_
_geom_contact_atom_site_label_1
_geom_contact_atom_site_label_2
_geom_contact_distance
_geom_contact_site_symmetry_2
_geom_contact_publ_flag
Br(2) N 3.224(6) . no
Br(2) N 3.306(6) 2_655 no

loop_
_geom_torsion_atom_site_label_1
_geom_torsion_atom_site_label_2
_geom_torsion_atom_site_label_3
_geom_torsion_atom_site_label_4
_geom_torsion
_geom_torsion_publ_flag
Br(1) C(3) C(2) N -65.3(9) no
C(1) N C(2) C(3) -175.3(7) no
